data_7023267
loop_
_publ_author_name
'Weber, Lothar'
'Kahlert, Jan'
'Brockhinke, Regina'
'B\"ohling, Lena'
'Halama, Johannes'
'Brockhinke, Andreas'
'Stammler, Hans-Georg'
'Neumann, Beate'
'Nervi, Carlo'
'Harder, Rachel A.'
'Fox, Mark A.'

_publ_section_title
;
 C,C'-bis(benzodiazaborolyl)dicarba-closo-dodecaboranes: synthesis,
 structures, photophysics and electrochemistry.
;
_journal_issue 30
_journal_name_full 'Dalton transactions (Cambridge, England : 2003)'
_journal_page_first 10982
_journal_page_last 10996
_journal_paper_doi 10.1039/c3dt51125a
_journal_volume 42
_journal_year 2013
_chemical_formula_moiety 'C38 H38 B12 N4, 1.0(C H2 Cl2)'
_chemical_formula_sum 'C39 H40 B12 Cl2 N4'
_chemical_formula_weight 765.37
_chemical_name_systematic
; 
 ? 
;
_space_group_IT_number 14
_symmetry_cell_setting monoclinic
_symmetry_space_group_name_Hall '-P 2ybc'
_symmetry_space_group_name_H-M 'P 1 21/c 1'
_atom_sites_solution_hydrogens geom
_atom_sites_solution_primary direct
_atom_sites_solution_secondary difmap
_audit_creation_method SHELXL-97
_cell_angle_alpha 90.00
_cell_angle_beta 102.7367(6)
_cell_angle_gamma 90.00
_cell_formula_units_Z 4
_cell_length_a 11.24370(10)
_cell_length_b 21.5876(3)
_cell_length_c 16.9579(2)
_cell_measurement_reflns_used 114240
_cell_measurement_temperature 200(2)
_cell_measurement_theta_max 25.028
_cell_measurement_theta_min 2.910
_cell_volume 4014.82(8)
_computing_cell_refinement 'HKL Scalepack (Otwinowski & Minor 1997)'
_computing_data_collection 'Collect, Bruker AXS, 2004'
_computing_data_reduction 'Denzo and Scalepack (Otwinowski & Minor, 1997)'
_computing_molecular_graphics 'SHELXTL-PLUS (1990)'
_computing_publication_material 'SHELXL-97 (Sheldrick, 1997)'
_computing_structure_refinement 'SHELXL-97 (Sheldrick, 1997)'
_computing_structure_solution 'SHELXS-97 (Sheldrick, 1990)'
_diffrn_ambient_temperature 200(2)
_diffrn_measured_fraction_theta_full 0.998
_diffrn_measured_fraction_theta_max 0.998
_diffrn_measurement_device_type KappaCCD
_diffrn_measurement_method CCD
_diffrn_radiation_monochromator graphite
_diffrn_radiation_source 'fine-focus sealed tube'
_diffrn_radiation_type MoK\a
_diffrn_radiation_wavelength 0.71073
_diffrn_reflns_av_R_equivalents 0.0376
_diffrn_reflns_av_sigmaI/netI 0.0555
_diffrn_reflns_limit_h_max 13
_diffrn_reflns_limit_h_min -13
_diffrn_reflns_limit_k_max 25
_diffrn_reflns_limit_k_min -25
_diffrn_reflns_limit_l_max 20
_diffrn_reflns_limit_l_min -20
_diffrn_reflns_number 13459
_diffrn_reflns_theta_full 25.00
_diffrn_reflns_theta_max 25.00
_diffrn_reflns_theta_min 3.09
_exptl_absorpt_coefficient_mu 0.198
_exptl_absorpt_correction_T_max 0.9902
_exptl_absorpt_correction_T_min 0.9728
_exptl_absorpt_correction_type multi-scan
_exptl_absorpt_process_details 'Denzo and Scalepack (Otwinowski & Minor, 1997)'
_exptl_crystal_colour Colourless
_exptl_crystal_density_diffrn 1.266
_exptl_crystal_density_method 'not measured'
_exptl_crystal_description fragment
_exptl_crystal_F_000 1584
_exptl_crystal_size_max 0.14
_exptl_crystal_size_mid 0.08
_exptl_crystal_size_min 0.05
_platon_squeeze_details
;
 one CH2Cl2 was highly disordered and therefore squeezed by 
 the Platon routine but left in the sum formula for further calculations 

;
_refine_diff_density_max 0.416
_refine_diff_density_min -0.386
_refine_diff_density_rms 0.091
_refine_ls_extinction_method none
_refine_ls_goodness_of_fit_ref 1.071
_refine_ls_hydrogen_treatment mixed
_refine_ls_matrix_type full
_refine_ls_number_parameters 527
_refine_ls_number_reflns 7055
_refine_ls_number_restraints 0
_refine_ls_restrained_S_all 1.071
_refine_ls_R_factor_all 0.1053
_refine_ls_R_factor_gt 0.0759
_refine_ls_shift/su_max 0.000
_refine_ls_shift/su_mean 0.000
_refine_ls_structure_factor_coef Fsqd
_refine_ls_weighting_details 'calc w=1/[\s^2^(Fo^2^)+(0.1515P)^2^+0.0000P] where P=(Fo^2^+2Fc^2^)/3'
_refine_ls_weighting_scheme calc
_refine_ls_wR_factor_gt 0.2171
_refine_ls_wR_factor_ref 0.2362
_reflns_number_gt 4636
_reflns_number_total 7055
_reflns_threshold_expression >2sigma(I)
_cod_data_source_file c3dt51125a.txt
_cod_data_source_block compound17
_cod_depositor_comments
;
The following automatic conversions were performed:

'_symmetry_cell_setting' value 'Monoclinic' changed to 'monoclinic'
according to /home/saulius/struct/CIF-dictionaries/cif_core.dic
dictionary named 'cif_core.dic' version 2.4.2 from 2011-04-26.

Automatic conversion script
Id: cif_fix_values 1891 2012-01-12 08:04:46Z andrius 
;
_cod_original_cell_volume 4014.81(8)
_cod_original_sg_symbol_H-M 'P 21/c'
_cod_database_code 7023267

loop_
_symmetry_equiv_pos_as_xyz
'x, y, z'
'-x, y+1/2, -z+1/2'
'-x, -y, -z'
'x, -y-1/2, z-1/2'

loop_
_atom_site_label
_atom_site_type_symbol
_atom_site_fract_x
_atom_site_fract_y
_atom_site_fract_z
_atom_site_U_iso_or_equiv
_atom_site_adp_type
_atom_site_occupancy
_atom_site_symmetry_multiplicity
_atom_site_calc_flag
_atom_site_refinement_flags
N1 N 0.5751(2) -0.10596(10) 0.88633(13) 0.0396(6) Uani 1 1 d .
N2 N 0.37453(19) -0.07782(10) 0.83993(13) 0.0382(6) Uani 1 1 d .
N3 N 0.44022(19) -0.03555(10) 0.63436(13) 0.0382(5) Uani 1 1 d .
N4 N 0.30698(19) 0.04634(10) 0.62976(12) 0.0360(5) Uani 1 1 d .
B1 B 0.4976(3) -0.05472(15) 0.85540(18) 0.0373(7) Uani 1 1 d .
B2 B 0.4187(3) 0.02022(15) 0.67649(18) 0.0360(7) Uani 1 1 d .
B3 B 0.4398(3) 0.07413(15) 0.83235(19) 0.0382(7) Uani 1 1 d .
H3 H 0.345(2) 0.0628(12) 0.8296(14) 0.028(6) Uiso 1 1 d .
B4 B 0.5565(3) 0.06712(15) 0.92171(19) 0.0399(7) Uani 1 1 d .
H4 H 0.531(3) 0.0471(14) 0.9745(19) 0.054(8) Uiso 1 1 d .
B5 B 0.6876(3) 0.03776(16) 0.8929(2) 0.0406(8) Uani 1 1 d .
H5 H 0.739(3) 0.0067(16) 0.922(2) 0.067(10) Uiso 1 1 d .
B6 B 0.6505(3) 0.02591(16) 0.78649(19) 0.0397(7) Uani 1 1 d .
H6 H 0.686(2) -0.0133(14) 0.7588(16) 0.046(8) Uiso 1 1 d .
B7 B 0.6171(3) 0.09935(15) 0.7400(2) 0.0407(7) Uani 1 1 d .
H7 H 0.626(2) 0.1075(13) 0.6745(16) 0.042(7) Uiso 1 1 d .
B8 B 0.4872(3) 0.12966(15) 0.76917(19) 0.0381(7) Uani 1 1 d .
H8 H 0.419(2) 0.1556(13) 0.7299(17) 0.045(7) Uiso 1 1 d .
B9 B 0.5224(3) 0.14056(15) 0.8757(2) 0.0425(8) Uani 1 1 d .
H9 H 0.476(3) 0.1791(17) 0.905(2) 0.074(10) Uiso 1 1 d .
B10 B 0.6770(3) 0.11824(16) 0.9119(2) 0.0433(8) Uani 1 1 d .
H10 H 0.739(2) 0.1404(13) 0.9693(17) 0.044(7) Uiso 1 1 d .
B11 B 0.7347(3) 0.09197(16) 0.8284(2) 0.0442(8) Uani 1 1 d .
H11 H 0.823(4) 0.0977(19) 0.816(2) 0.091(12) Uiso 1 1 d .
B12 B 0.6333(3) 0.15644(16) 0.8176(2) 0.0434(8) Uani 1 1 d .
H12 H 0.661(2) 0.2069(12) 0.8072(15) 0.033(6) Uiso 1 1 d .
C1 C 0.5012(3) -0.15786(13) 0.88936(17) 0.0415(7) Uani 1 1 d .
C2 C 0.3793(3) -0.14121(13) 0.86114(16) 0.0415(7) Uani 1 1 d .
C3 C 0.2866(3) -0.18397(14) 0.85800(19) 0.0511(8) Uani 1 1 d .
H3A H 0.2036 -0.1724 0.8394 0.061 Uiso 1 1 calc R
C4 C 0.3180(3) -0.24368(15) 0.8825(2) 0.0629(9) Uani 1 1 d .
H4A H 0.2559 -0.2738 0.8808 0.076 Uiso 1 1 calc R
C5 C 0.4399(3) -0.26056(15) 0.9098(2) 0.0625(9) Uani 1 1 d .
H5A H 0.4591 -0.3022 0.9257 0.075 Uiso 1 1 calc R
C6 C 0.5330(3) -0.21846(14) 0.91435(19) 0.0525(8) Uani 1 1 d .
H6A H 0.6157 -0.2301 0.9337 0.063 Uiso 1 1 calc R
C7 C 0.7038(2) -0.11357(12) 0.91652(17) 0.0410(7) Uani 1 1 d .
C8 C 0.7820(3) -0.11926(13) 0.86463(19) 0.0464(7) Uani 1 1 d .
H8A H 0.7509 -0.1178 0.8078 0.056 Uiso 1 1 calc R
C9 C 0.9052(3) -0.12701(15) 0.8951(2) 0.0598(9) Uani 1 1 d .
H9A H 0.9589 -0.1303 0.8591 0.072 Uiso 1 1 calc R
C10 C 0.9507(3) -0.13000(16) 0.9765(3) 0.0651(10) Uani 1 1 d .
H10A H 1.0358 -0.1349 0.9972 0.078 Uiso 1 1 calc R
C11 C 0.8726(3) -0.12596(16) 1.0288(2) 0.0649(10) Uani 1 1 d .
H11A H 0.9039 -0.1286 1.0855 0.078 Uiso 1 1 calc R
C12 C 0.7490(3) -0.11807(14) 0.99867(18) 0.0505(8) Uani 1 1 d .
H12A H 0.6951 -0.1157 1.0346 0.061 Uiso 1 1 calc R
C13 C 0.2533(2) -0.05379(12) 0.81102(17) 0.0392(7) Uani 1 1 d .
C14 C 0.1907(3) -0.06711(13) 0.73428(17) 0.0429(7) Uani 1 1 d .
H14A H 0.2318 -0.0866 0.6976 0.051 Uiso 1 1 calc R
C15 C 0.0678(3) -0.05260(15) 0.7091(2) 0.0512(8) Uani 1 1 d .
H15A H 0.0248 -0.0624 0.6559 0.061 Uiso 1 1 calc R
C16 C 0.0085(3) -0.02367(15) 0.7624(2) 0.0531(8) Uani 1 1 d .
H16A H -0.0755 -0.0135 0.7458 0.064 Uiso 1 1 calc R
C17 C 0.0715(3) -0.00966(15) 0.8397(2) 0.0511(8) Uani 1 1 d .
H17A H 0.0305 0.0105 0.8758 0.061 Uiso 1 1 calc R
C18 C 0.1936(3) -0.02455(14) 0.86547(17) 0.0437(7) Uani 1 1 d .
H18A H 0.2363 -0.0152 0.9190 0.052 Uiso 1 1 calc R
C19 C 0.3450(2) -0.04165(13) 0.56551(15) 0.0396(7) Uani 1 1 d .
C20 C 0.2638(2) 0.00762(13) 0.56323(16) 0.0385(7) Uani 1 1 d .
C21 C 0.1587(3) 0.01131(14) 0.50305(16) 0.0431(7) Uani 1 1 d .
H21A H 0.1028 0.0445 0.5017 0.052 Uiso 1 1 calc R
C22 C 0.1373(3) -0.03502(15) 0.44453(17) 0.0504(8) Uani 1 1 d .
H22A H 0.0652 -0.0340 0.4030 0.060 Uiso 1 1 calc R
C23 C 0.2210(3) -0.08293(15) 0.44660(18) 0.0520(8) Uani 1 1 d .
H23A H 0.2055 -0.1135 0.4053 0.062 Uiso 1 1 calc R
C24 C 0.3249(3) -0.08730(15) 0.50620(17) 0.0486(8) Uani 1 1 d .
H24A H 0.3811 -0.1203 0.5070 0.058 Uiso 1 1 calc R
C25 C 0.5297(2) -0.08417(13) 0.64804(16) 0.0391(6) Uani 1 1 d .
C26 C 0.6348(3) -0.07860(14) 0.61897(17) 0.0465(7) Uani 1 1 d .
H26A H 0.6521 -0.0412 0.5942 0.056 Uiso 1 1 calc R
C27 C 0.7152(3) -0.12853(16) 0.62640(19) 0.0571(9) Uani 1 1 d .
H27A H 0.7892 -0.1246 0.6086 0.068 Uiso 1 1 calc R
C28 C 0.6875(3) -0.18345(16) 0.6595(2) 0.0617(9) Uani 1 1 d .
H28A H 0.7411 -0.2178 0.6627 0.074 Uiso 1 1 calc R
C29 C 0.5815(3) -0.18880(15) 0.6884(2) 0.0569(8) Uani 1 1 d .
H29A H 0.5632 -0.2264 0.7122 0.068 Uiso 1 1 calc R
C30 C 0.5031(3) -0.13899(13) 0.68203(17) 0.0466(7) Uani 1 1 d .
H30A H 0.4301 -0.1425 0.7013 0.056 Uiso 1 1 calc R
C31 C 0.2364(2) 0.10040(13) 0.63770(16) 0.0373(6) Uani 1 1 d .
C32 C 0.1630(2) 0.10194(14) 0.69389(17) 0.0444(7) Uani 1 1 d .
H32A H 0.1620 0.0677 0.7289 0.053 Uiso 1 1 calc R
C33 C 0.0919(3) 0.15306(15) 0.6988(2) 0.0558(8) Uani 1 1 d .
H33A H 0.0410 0.1537 0.7367 0.067 Uiso 1 1 calc R
C34 C 0.0941(3) 0.20312(16) 0.6493(2) 0.0645(9) Uani 1 1 d .
H34A H 0.0459 0.2386 0.6538 0.077 Uiso 1 1 calc R
C35 C 0.1658(3) 0.20210(15) 0.5933(2) 0.0596(9) Uani 1 1 d .
H35A H 0.1663 0.2366 0.5586 0.071 Uiso 1 1 calc R
C36 C 0.2381(3) 0.15038(14) 0.58735(17) 0.0456(7) Uani 1 1 d .
H36A H 0.2880 0.1497 0.5489 0.055 Uiso 1 1 calc R
C37 C 0.5435(2) 0.01425(12) 0.84397(15) 0.0351(6) Uani 1 1 d .
C38 C 0.5023(2) 0.05124(12) 0.75374(16) 0.0371(6) Uani 1 1 d .

loop_
_atom_site_aniso_label
_atom_site_aniso_U_11
_atom_site_aniso_U_22
_atom_site_aniso_U_33
_atom_site_aniso_U_23
_atom_site_aniso_U_13
_atom_site_aniso_U_12
N1 0.0463(13) 0.0286(13) 0.0445(12) 0.0009(10) 0.0116(10) -0.0027(10)
N2 0.0434(13) 0.0301(13) 0.0415(12) 0.0003(9) 0.0102(10) -0.0032(10)
N3 0.0423(12) 0.0336(13) 0.0393(12) -0.0015(10) 0.0102(10) 0.0004(10)
N4 0.0437(12) 0.0298(13) 0.0359(11) -0.0002(9) 0.0118(10) 0.0023(10)
B1 0.0477(18) 0.0309(17) 0.0358(16) -0.0018(13) 0.0149(14) 0.0010(14)
B2 0.0422(17) 0.0298(17) 0.0388(16) 0.0019(13) 0.0149(14) -0.0031(13)
B3 0.0458(19) 0.0312(18) 0.0383(16) -0.0009(13) 0.0108(14) 0.0006(14)
B4 0.0476(18) 0.0350(18) 0.0369(16) -0.0019(13) 0.0088(14) -0.0022(14)
B5 0.0436(18) 0.0330(19) 0.0434(17) 0.0001(14) 0.0056(15) -0.0017(15)
B6 0.0391(17) 0.0371(19) 0.0449(17) 0.0006(14) 0.0135(14) 0.0005(14)
B7 0.0486(18) 0.0278(17) 0.0484(18) 0.0021(14) 0.0166(15) -0.0048(14)
B8 0.0449(18) 0.0289(17) 0.0391(16) 0.0012(13) 0.0066(14) -0.0023(14)
B9 0.0537(19) 0.0276(17) 0.0482(18) -0.0030(14) 0.0154(16) -0.0038(15)
B10 0.0488(19) 0.0352(19) 0.0453(18) -0.0020(15) 0.0090(15) -0.0070(15)
B11 0.0465(19) 0.0352(19) 0.0525(19) 0.0021(15) 0.0145(16) -0.0064(15)
B12 0.0483(19) 0.0329(19) 0.0501(19) -0.0008(14) 0.0130(15) -0.0064(15)
C1 0.0504(17) 0.0281(16) 0.0491(16) 0.0010(12) 0.0176(13) -0.0017(13)
C2 0.0539(17) 0.0292(16) 0.0437(15) -0.0008(12) 0.0156(13) -0.0026(13)
C3 0.0566(18) 0.0356(18) 0.0629(19) -0.0012(14) 0.0173(15) -0.0096(14)
C4 0.074(2) 0.0333(19) 0.084(2) 0.0035(16) 0.0239(19) -0.0160(16)
C5 0.083(3) 0.0283(17) 0.079(2) 0.0093(15) 0.0237(19) -0.0019(17)
C6 0.0638(19) 0.0311(17) 0.064(2) 0.0059(14) 0.0180(16) 0.0040(15)
C7 0.0456(16) 0.0244(15) 0.0536(17) 0.0006(12) 0.0122(14) 0.0024(12)
C8 0.0534(18) 0.0318(16) 0.0568(18) 0.0039(13) 0.0179(15) -0.0004(13)
C9 0.0510(19) 0.0387(19) 0.096(3) 0.0044(17) 0.0300(19) -0.0035(14)
C10 0.0495(19) 0.048(2) 0.091(3) 0.0063(18) -0.0002(19) 0.0004(16)
C11 0.065(2) 0.055(2) 0.066(2) 0.0034(17) -0.0028(19) 0.0038(18)
C12 0.0579(19) 0.0435(19) 0.0506(18) 0.0008(14) 0.0130(15) 0.0042(14)
C13 0.0419(15) 0.0291(15) 0.0488(16) 0.0040(12) 0.0146(13) -0.0027(12)
C14 0.0504(17) 0.0329(16) 0.0455(16) -0.0002(12) 0.0110(14) -0.0024(13)
C15 0.0520(18) 0.0439(19) 0.0547(18) 0.0040(14) 0.0051(15) -0.0047(15)
C16 0.0403(16) 0.0480(19) 0.070(2) 0.0158(16) 0.0102(16) 0.0002(14)
C17 0.0506(18) 0.0445(19) 0.064(2) 0.0045(15) 0.0260(16) 0.0020(14)
C18 0.0513(17) 0.0387(17) 0.0444(15) -0.0008(13) 0.0177(13) -0.0089(13)
C19 0.0471(16) 0.0370(17) 0.0377(14) -0.0023(12) 0.0157(13) -0.0023(13)
C20 0.0440(16) 0.0360(16) 0.0395(15) -0.0023(12) 0.0176(13) -0.0048(13)
C21 0.0452(16) 0.0438(18) 0.0395(15) 0.0030(13) 0.0074(13) -0.0019(13)
C22 0.0566(18) 0.051(2) 0.0423(16) -0.0043(14) 0.0079(14) -0.0061(15)
C23 0.062(2) 0.050(2) 0.0445(16) -0.0114(14) 0.0140(15) -0.0051(16)
C24 0.0557(18) 0.0455(19) 0.0461(16) -0.0113(14) 0.0148(15) -0.0007(14)
C25 0.0457(15) 0.0322(16) 0.0404(14) -0.0062(12) 0.0117(12) 0.0028(12)
C26 0.0542(17) 0.0413(18) 0.0470(16) -0.0012(13) 0.0179(14) 0.0008(14)
C27 0.0549(19) 0.062(2) 0.0577(19) -0.0083(16) 0.0204(15) 0.0131(16)
C28 0.071(2) 0.040(2) 0.076(2) -0.0049(16) 0.0204(19) 0.0172(16)
C29 0.074(2) 0.0329(18) 0.063(2) -0.0020(14) 0.0149(17) 0.0012(16)
C30 0.0542(18) 0.0335(17) 0.0531(17) -0.0023(13) 0.0139(14) -0.0016(14)
C31 0.0392(14) 0.0301(15) 0.0413(14) 0.0008(12) 0.0063(12) 0.0010(12)
C32 0.0466(16) 0.0360(16) 0.0522(16) 0.0001(13) 0.0145(14) -0.0016(13)
C33 0.0555(18) 0.047(2) 0.070(2) -0.0057(16) 0.0248(16) 0.0035(15)
C34 0.066(2) 0.043(2) 0.084(2) 0.0021(18) 0.0174(19) 0.0151(16)
C35 0.068(2) 0.0361(18) 0.075(2) 0.0132(16) 0.0160(18) 0.0061(16)
C36 0.0485(16) 0.0426(18) 0.0464(16) 0.0023(13) 0.0120(13) 0.0005(14)
C37 0.0414(14) 0.0286(15) 0.0355(14) 0.0032(11) 0.0088(12) -0.0005(12)
C38 0.0431(15) 0.0301(15) 0.0398(14) 0.0056(11) 0.0130(12) -0.0010(12)

loop_
_atom_type_symbol
_atom_type_description
_atom_type_scat_dispersion_real
_atom_type_scat_dispersion_imag
_atom_type_scat_source
C C 0.0033 0.0016 'International Tables Vol C Tables 4.2.6.8 and 6.1.1.4'
H H 0.0000 0.0000 'International Tables Vol C Tables 4.2.6.8 and 6.1.1.4'
B B 0.0013 0.0007 'International Tables Vol C Tables 4.2.6.8 and 6.1.1.4'
N N 0.0061 0.0033 'International Tables Vol C Tables 4.2.6.8 and 6.1.1.4'
Cl Cl 0.1484 0.1585 'International Tables Vol C Tables 4.2.6.8 and 6.1.1.4'

loop_
_geom_angle_atom_site_label_1
_geom_angle_atom_site_label_2
_geom_angle_atom_site_label_3
_geom_angle
C1 N1 C7 117.1(2)
C1 N1 B1 108.2(2)
C7 N1 B1 134.7(2)
C2 N2 B1 108.0(2)
C2 N2 C13 114.5(2)
B1 N2 C13 137.5(2)
C19 N3 C25 116.3(2)
C19 N3 B2 108.0(2)
C25 N3 B2 135.7(2)
C20 N4 C31 117.4(2)
C20 N4 B2 108.3(2)
C31 N4 B2 134.3(2)
N1 B1 N2 106.4(2)
N1 B1 C37 125.1(2)
N2 B1 C37 128.5(3)
N4 B2 N3 105.9(2)
N4 B2 C38 125.1(3)
N3 B2 C38 128.9(2)
C38 B3 C37 59.25(16)
C38 B3 B8 59.53(17)
C37 B3 B8 107.0(2)
C38 B3 B9 106.8(2)
C37 B3 B9 106.2(2)
B8 B3 B9 60.23(18)
C38 B3 B4 106.7(2)
C37 B3 B4 59.03(17)
B8 B3 B4 108.1(2)
B9 B3 B4 59.74(18)
C38 B3 H3 118.0(13)
C37 B3 H3 118.0(13)
B8 B3 H3 123.5(13)
B9 B3 H3 128.2(13)
B4 B3 H3 123.4(13)
C37 B4 B5 59.19(17)
C37 B4 B9 106.4(2)
B5 B4 B9 108.1(2)
C37 B4 B3 58.87(17)
B5 B4 B3 107.4(2)
B9 B4 B3 60.10(18)
C37 B4 B10 106.0(2)
B5 B4 B10 59.96(19)
B9 B4 B10 59.99(19)
B3 B4 B10 107.5(2)
C37 B4 H4 111.9(16)
B5 B4 H4 118.2(16)
B9 B4 H4 130.3(16)
B3 B4 H4 117.0(15)
B10 B4 H4 131.9(15)
C37 B5 B11 106.0(2)
C37 B5 B4 59.13(17)
B11 B5 B4 108.4(2)
C37 B5 B10 106.3(2)
B11 B5 B10 60.23(19)
B4 B5 B10 60.42(19)
C37 B5 B6 58.97(16)
B11 B5 B6 60.05(19)
B4 B5 B6 107.9(2)
B10 B5 B6 108.3(2)
C37 B5 H5 116(2)
B11 B5 H5 124(2)
B4 B5 H5 124(2)
B10 B5 H5 131(2)
B6 B5 H5 114(2)
C37 B6 C38 58.91(16)
C37 B6 B11 105.5(2)
C38 B6 B11 105.5(2)
C37 B6 B7 106.0(2)
C38 B6 B7 58.59(17)
B11 B6 B7 60.06(19)
C37 B6 B5 58.98(17)
C38 B6 B5 105.9(2)
B11 B6 B5 59.46(19)
B7 B6 B5 107.6(2)
C37 B6 H6 120.1(15)
C38 B6 H6 122.0(14)
B11 B6 H6 125.8(14)
B7 B6 H6 124.5(15)
B5 B6 H6 121.6(14)
C38 B7 B8 59.47(17)
C38 B7 B6 59.30(17)
B8 B7 B6 108.3(2)
C38 B7 B11 105.9(2)
B8 B7 B11 107.7(2)
B6 B7 B11 59.91(18)
C38 B7 B12 106.0(2)
B8 B7 B12 59.56(18)
B6 B7 B12 108.2(2)
B11 B7 B12 60.15(19)
C38 B7 H7 116.9(13)
B8 B7 H7 117.8(13)
B6 B7 H7 120.7(14)
B11 B7 H7 128.5(13)
B12 B7 H7 126.2(14)
C38 B8 B12 106.2(2)
C38 B8 B3 58.64(17)
B12 B8 B3 108.3(2)
C38 B8 B7 58.67(17)
B12 B8 B7 60.65(19)
B3 B8 B7 107.3(2)
C38 B8 B9 106.0(2)
B12 B8 B9 60.48(18)
B3 B8 B9 60.19(18)
B7 B8 B9 108.7(2)
C38 B8 H8 120.4(15)
B12 B8 H8 126.1(15)
B3 B8 H8 117.9(15)
B7 B8 H8 123.2(15)
B9 B8 H8 122.5(15)
B4 B9 B8 107.9(2)
B4 B9 B3 60.16(18)
B8 B9 B3 59.58(17)
B4 B9 B10 60.36(19)
B8 B9 B10 107.2(2)
B3 B9 B10 107.8(2)
B4 B9 B12 107.8(2)
B8 B9 B12 59.36(18)
B3 B9 B12 106.9(2)
B10 B9 B12 59.58(19)
B4 B9 H9 122.1(18)
B8 B9 H9 121.0(17)
B3 B9 H9 121.3(17)
B10 B9 H9 123.1(17)
B12 B9 H9 122.4(18)
B12 B10 B11 60.41(19)
B12 B10 B5 108.0(2)
B11 B10 B5 59.47(19)
B12 B10 B9 60.40(19)
B11 B10 B9 108.2(2)
B5 B10 B9 107.6(2)
B12 B10 B4 107.9(2)
B11 B10 B4 107.2(2)
B5 B10 B4 59.63(19)
B9 B10 B4 59.64(18)
B12 B10 H10 123.9(14)
B11 B10 H10 122.6(13)
B5 B10 H10 120.0(14)
B9 B10 H10 122.4(13)
B4 B10 H10 120.2(14)
B5 B11 B6 60.50(18)
B5 B11 B10 60.30(19)
B6 B11 B10 108.7(2)
B5 B11 B7 108.4(2)
B6 B11 B7 60.03(18)
B10 B11 B7 108.1(2)
B5 B11 B12 108.1(2)
B6 B11 B12 108.3(2)
B10 B11 B12 59.65(19)
B7 B11 B12 60.18(18)
B5 B11 H11 128(2)
B6 B11 H11 117(2)
B10 B11 H11 130(2)
B7 B11 H11 112(2)
B12 B11 H11 119(2)
B8 B12 B10 108.2(2)
B8 B12 B11 107.5(2)
B10 B12 B11 59.94(19)
B8 B12 B7 59.79(18)
B10 B12 B7 107.9(2)
B11 B12 B7 59.67(19)
B8 B12 B9 60.16(18)
B10 B12 B9 60.02(19)
B11 B12 B9 107.6(2)
B7 B12 B9 107.8(2)
B8 B12 H12 119.4(12)
B10 B12 H12 123.1(12)
B11 B12 H12 124.3(12)
B7 B12 H12 121.7(13)
B9 B12 H12 120.6(13)
C2 C1 C6 120.8(3)
C2 C1 N1 109.1(2)
C6 C1 N1 130.2(3)
C3 C2 C1 121.0(3)
C3 C2 N2 130.6(3)
C1 C2 N2 108.4(2)
C4 C3 C2 118.2(3)
C4 C3 H3A 120.9
C2 C3 H3A 120.9
C3 C4 C5 120.9(3)
C3 C4 H4A 119.6
C5 C4 H4A 119.6
C6 C5 C4 121.7(3)
C6 C5 H5A 119.1
C4 C5 H5A 119.1
C5 C6 C1 117.5(3)
C5 C6 H6A 121.3
C1 C6 H6A 121.3
C12 C7 C8 119.6(3)
C12 C7 N1 119.2(3)
C8 C7 N1 121.2(3)
C9 C8 C7 120.1(3)
C9 C8 H8A 119.9
C7 C8 H8A 119.9
C10 C9 C8 120.4(3)
C10 C9 H9A 119.8
C8 C9 H9A 119.8
C9 C10 C11 119.8(3)
C9 C10 H10A 120.1
C11 C10 H10A 120.1
C12 C11 C10 120.0(3)
C12 C11 H11A 120.0
C10 C11 H11A 120.0
C7 C12 C11 120.0(3)
C7 C12 H12A 120.0
C11 C12 H12A 120.0
C14 C13 C18 120.0(3)
C14 C13 N2 119.9(2)
C18 C13 N2 119.4(2)
C13 C14 C15 120.9(3)
C13 C14 H14A 119.5
C15 C14 H14A 119.5
C16 C15 C14 119.4(3)
C16 C15 H15A 120.3
C14 C15 H15A 120.3
C17 C16 C15 119.9(3)
C17 C16 H16A 120.0
C15 C16 H16A 120.0
C16 C17 C18 121.0(3)
C16 C17 H17A 119.5
C18 C17 H17A 119.5
C17 C18 C13 118.7(3)
C17 C18 H18A 120.6
C13 C18 H18A 120.6
C24 C19 C20 121.2(3)
C24 C19 N3 129.8(3)
C20 C19 N3 109.0(2)
C21 C20 C19 120.7(3)
C21 C20 N4 130.3(3)
C19 C20 N4 108.9(2)
C20 C21 C22 118.1(3)
C20 C21 H21A 121.0
C22 C21 H21A 121.0
C21 C22 C23 120.3(3)
C21 C22 H22A 119.8
C23 C22 H22A 119.8
C24 C23 C22 122.1(3)
C24 C23 H23A 119.0
C22 C23 H23A 119.0
C23 C24 C19 117.5(3)
C23 C24 H24A 121.3
C19 C24 H24A 121.3
C30 C25 C26 120.4(3)
C30 C25 N3 119.1(2)
C26 C25 N3 120.1(3)
C25 C26 C27 119.3(3)
C25 C26 H26A 120.4
C27 C26 H26A 120.4
C28 C27 C26 120.1(3)
C28 C27 H27A 119.9
C26 C27 H27A 119.9
C27 C28 C29 120.3(3)
C27 C28 H28A 119.9
C29 C28 H28A 119.9
C30 C29 C28 119.4(3)
C30 C29 H29A 120.3
C28 C29 H29A 120.3
C25 C30 C29 120.5(3)
C25 C30 H30A 119.7
C29 C30 H30A 119.7
C36 C31 C32 119.8(3)
C36 C31 N4 119.7(2)
C32 C31 N4 120.5(2)
C33 C32 C31 120.0(3)
C33 C32 H32A 120.0
C31 C32 H32A 120.0
C34 C33 C32 120.4(3)
C34 C33 H33A 119.8
C32 C33 H33A 119.8
C33 C34 C35 120.1(3)
C33 C34 H34A 119.9
C35 C34 H34A 119.9
C34 C35 C36 120.1(3)
C34 C35 H35A 120.0
C36 C35 H35A 120.0
C31 C36 C35 119.5(3)
C31 C36 H36A 120.2
C35 C36 H36A 120.2
B1 C37 C38 121.0(2)
B1 C37 B3 118.9(2)
C38 C37 B3 60.04(16)
B1 C37 B4 119.9(2)
C38 C37 B4 109.8(2)
B3 C37 B4 62.10(17)
B1 C37 B6 119.1(2)
C38 C37 B6 60.53(16)
B3 C37 B6 111.4(2)
B4 C37 B6 112.5(2)
B1 C37 B5 120.6(2)
C38 C37 B5 109.6(2)
B3 C37 B5 112.0(2)
B4 C37 B5 61.68(18)
B6 C37 B5 62.04(18)
B2 C38 C37 122.8(2)
B2 C38 B3 119.8(2)
C37 C38 B3 60.71(16)
B2 C38 B7 118.1(2)
C37 C38 B7 110.1(2)
B3 C38 B7 112.5(2)
B2 C38 B6 119.2(2)
C37 C38 B6 60.56(16)
B3 C38 B6 112.0(2)
B7 C38 B6 62.11(18)
B2 C38 B8 118.7(2)
C37 C38 B8 109.9(2)
B3 C38 B8 61.84(17)
B7 C38 B8 61.86(18)
B6 C38 B8 112.5(2)

loop_
_geom_bond_atom_site_label_1
_geom_bond_atom_site_label_2
_geom_bond_distance
N1 C1 1.403(3)
N1 C7 1.434(3)
N1 B1 1.434(4)
N2 C2 1.413(4)
N2 B1 1.440(4)
N2 C13 1.440(3)
N3 C19 1.406(3)
N3 C25 1.437(3)
N3 B2 1.447(4)
N4 C20 1.402(3)
N4 C31 1.434(3)
N4 B2 1.444(4)
B1 C37 1.601(4)
B2 C38 1.582(4)
B3 C38 1.711(4)
B3 C37 1.722(4)
B3 B8 1.767(4)
B3 B9 1.777(5)
B3 B4 1.778(4)
B3 H3 1.09(2)
B4 C37 1.725(4)
B4 B5 1.770(5)
B4 B9 1.771(5)
B4 B10 1.784(5)
B4 H4 1.09(3)
B5 C37 1.726(4)
B5 B11 1.761(5)
B5 B10 1.776(5)
B5 B6 1.779(5)
B5 H5 0.94(3)
B6 C37 1.726(4)
B6 C38 1.726(4)
B6 B11 1.771(5)
B6 B7 1.774(5)
B6 H6 1.09(3)
B7 C38 1.713(4)
B7 B8 1.768(5)
B7 B11 1.774(5)
B7 B12 1.783(5)
B7 H7 1.15(3)
B8 C38 1.727(4)
B8 B12 1.764(5)
B8 B9 1.778(5)
B8 H8 1.06(3)
B9 B10 1.777(5)
B9 B12 1.784(5)
B9 H9 1.15(4)
B10 B12 1.769(5)
B10 B11 1.774(5)
B10 H10 1.17(3)
B11 B12 1.783(5)
B11 H11 1.07(4)
B12 H12 1.16(3)
C1 C2 1.396(4)
C1 C6 1.397(4)
C2 C3 1.384(4)
C3 C4 1.376(5)
C3 H3A 0.9500
C4 C5 1.395(5)
C4 H4A 0.9500
C5 C6 1.376(5)
C5 H5A 0.9500
C6 H6A 0.9500
C7 C12 1.377(4)
C7 C8 1.380(4)
C8 C9 1.377(4)
C8 H8A 0.9500
C9 C10 1.365(5)
C9 H9A 0.9500
C10 C11 1.381(5)
C10 H10A 0.9500
C11 C12 1.382(4)
C11 H11A 0.9500
C12 H12A 0.9500
C13 C14 1.367(4)
C13 C18 1.405(4)
C14 C15 1.389(4)
C14 H14A 0.9500
C15 C16 1.385(5)
C15 H15A 0.9500
C16 C17 1.379(5)
C16 H16A 0.9500
C17 C18 1.384(4)
C17 H17A 0.9500
C18 H18A 0.9500
C19 C24 1.390(4)
C19 C20 1.397(4)
C20 C21 1.383(4)
C21 C22 1.392(4)
C21 H21A 0.9500
C22 C23 1.394(4)
C22 H22A 0.9500
C23 C24 1.369(4)
C23 H23A 0.9500
C24 H24A 0.9500
C25 C30 1.378(4)
C25 C26 1.382(4)
C26 C27 1.395(4)
C26 H26A 0.9500
C27 C28 1.377(5)
C27 H27A 0.9500
C28 C29 1.389(5)
C28 H28A 0.9500
C29 C30 1.380(4)
C29 H29A 0.9500
C30 H30A 0.9500
C31 C36 1.379(4)
C31 C32 1.391(4)
C32 C33 1.376(4)
C32 H32A 0.9500
C33 C34 1.372(5)
C33 H33A 0.9500
C34 C35 1.375(5)
C34 H34A 0.9500
C35 C36 1.397(4)
C35 H35A 0.9500
C36 H36A 0.9500
C37 C38 1.697(4)

loop_
_platon_squeeze_void_nr
_platon_squeeze_void_average_x
_platon_squeeze_void_average_y
_platon_squeeze_void_average_z
_platon_squeeze_void_volume
_platon_squeeze_void_count_electrons
_platon_squeeze_void_content
1 0.098 0.719 0.108 121 27 ' '
2 -0.098 0.219 0.392 121 27 ' '
3 0.098 0.781 0.608 121 27 ' '
4 -0.098 0.280 0.892 121 27 ' '
